data_4329777
loop_
_publ_author_name
'Kensha Marie Clark'
'Jesper Bendix'
'Alan F. Heyduk'
'Joseph W. Ziller'

_publ_section_title
;
 Synthesis and Characterization of a Neutral Titanium
 Tris(iminosemiquinone) Complex Featuring Redox-Active Ligands
;
_journal_name_full 'Inorganic Chemistry'
_journal_page_first 7457
_journal_page_last 7459
_journal_paper_doi 10.1021/ic301059p
_journal_volume 51
_journal_year 2012
_chemical_formula_sum 'C90 H78 N6 Ti'
_chemical_formula_weight 1291.48
_chemical_name_systematic
; 
 ? 
;
_space_group_IT_number 167
_symmetry_cell_setting hexagonal
_symmetry_space_group_name_Hall '-R 3 2"c'
_symmetry_space_group_name_H-M 'R -3 c :H'
_atom_sites_solution_hydrogens mixed
_atom_sites_solution_primary direct
_atom_sites_solution_secondary difmap
_audit_creation_method SHELXTL
_cell_angle_alpha 90.00
_cell_angle_beta 90.00
_cell_angle_gamma 120.00
_cell_formula_units_Z 6
_cell_length_a 13.3107(7)
_cell_length_b 13.3107(7)
_cell_length_c 69.741(7)
_cell_measurement_reflns_used 951
_cell_measurement_temperature 163(2)
_cell_measurement_theta_max 27.79
_cell_measurement_theta_min 2.93
_cell_volume 10700.9(13)
_computing_cell_refinement 'Bruker SMART'
_computing_data_collection 'Bruker SMART'
_computing_data_reduction 'Bruker SAINT'
_computing_molecular_graphics 'Bruker SHELXTL'
_computing_publication_material 'Bruker SHELXTL'
_computing_structure_refinement 'Bruker SHELXTL'
_computing_structure_solution 'Bruker SHELXTL'
_diffrn_ambient_temperature 163(2)
_diffrn_measured_fraction_theta_full 1.000
_diffrn_measured_fraction_theta_max 1.000
_diffrn_measurement_device_type 'CCD area detector'
_diffrn_measurement_method 'phi and omega scans'
_diffrn_radiation_monochromator graphite
_diffrn_radiation_source 'normal-focus sealed tube'
_diffrn_radiation_type MoK\a
_diffrn_radiation_wavelength 0.71073
_diffrn_reflns_av_R_equivalents 0.0340
_diffrn_reflns_av_sigmaI/netI 0.0187
_diffrn_reflns_limit_h_max 10
_diffrn_reflns_limit_h_min -16
_diffrn_reflns_limit_k_max 16
_diffrn_reflns_limit_k_min -16
_diffrn_reflns_limit_l_max 86
_diffrn_reflns_limit_l_min -87
_diffrn_reflns_number 20398
_diffrn_reflns_theta_full 26.37
_diffrn_reflns_theta_max 26.37
_diffrn_reflns_theta_min 1.75
_exptl_absorpt_coefficient_mu 0.172
_exptl_absorpt_correction_T_max 0.9616
_exptl_absorpt_correction_T_min 0.9408
_exptl_absorpt_correction_type multi-scan
_exptl_absorpt_process_details 'Bruker SADABS'
_exptl_crystal_colour purple
_exptl_crystal_density_diffrn 1.202
_exptl_crystal_density_meas ?
_exptl_crystal_description hexagon
_exptl_crystal_F_000 4092
_exptl_crystal_size_max 0.36
_exptl_crystal_size_mid 0.24
_exptl_crystal_size_min 0.23
_refine_diff_density_max 0.240
_refine_diff_density_min -0.366
_refine_diff_density_rms 0.043
_refine_ls_extinction_method none
_refine_ls_goodness_of_fit_ref 1.061
_refine_ls_hydrogen_treatment mixed
_refine_ls_matrix_type full
_refine_ls_number_parameters 174
_refine_ls_number_reflns 2453
_refine_ls_number_restraints 0
_refine_ls_restrained_S_all 1.061
_refine_ls_R_factor_all 0.0483
_refine_ls_R_factor_gt 0.0381
_refine_ls_shift/su_max 0.000
_refine_ls_shift/su_mean 0.000
_refine_ls_structure_factor_coef Fsqd
_refine_ls_weighting_details 'calc w=1/[\s^2^(Fo^2^)+(0.0593P)^2^+12.4950P] where P=(Fo^2^+2Fc^2^)/3'
_refine_ls_weighting_scheme calc
_refine_ls_wR_factor_gt 0.1044
_refine_ls_wR_factor_ref 0.1140
_reflns_number_gt 2040
_reflns_number_total 2453
_reflns_threshold_expression >2sigma(I)
_cod_data_source_file ic301059p_si_002.cif
_cod_data_source_block afh90
_cod_depositor_comments
;
The following automatic conversions were performed:

'_exptl_crystal_density_meas' value 'n/a' was changed to '?' - the
value is perceived as not measured.

Automatic conversion script
Id: cif_fix_values 3008 2015-01-20 13:52:24Z robertas 

The following automatic conversions were performed:

'_atom_sites_solution_hydrogens' value 'difmap & geom' was changed to
'mixed'.

Automatic conversion script
Id: cif_fix_values 6452 2018-10-05 10:23:21Z andrius 
;
_cod_original_cell_volume 10700.9(14)
_cod_original_sg_symbol_H-M 'R -3 c'
_cod_database_code 4329777

loop_
_symmetry_equiv_pos_as_xyz
'x, y, z'
'-y, x-y, z'
'-x+y, -x, z'
'y, x, -z+1/2'
'x-y, -y, -z+1/2'
'-x, -x+y, -z+1/2'
'x+2/3, y+1/3, z+1/3'
'-y+2/3, x-y+1/3, z+1/3'
'-x+y+2/3, -x+1/3, z+1/3'
'y+2/3, x+1/3, -z+5/6'
'x-y+2/3, -y+1/3, -z+5/6'
'-x+2/3, -x+y+1/3, -z+5/6'
'x+1/3, y+2/3, z+2/3'
'-y+1/3, x-y+2/3, z+2/3'
'-x+y+1/3, -x+2/3, z+2/3'
'y+1/3, x+2/3, -z+7/6'
'x-y+1/3, -y+2/3, -z+7/6'
'-x+1/3, -x+y+2/3, -z+7/6'
'-x, -y, -z'
'y, -x+y, -z'
'x-y, x, -z'
'-y, -x, z-1/2'
'-x+y, y, z-1/2'
'x, x-y, z-1/2'
'-x+2/3, -y+1/3, -z+1/3'
'y+2/3, -x+y+1/3, -z+1/3'
'x-y+2/3, x+1/3, -z+1/3'
'-y+2/3, -x+1/3, z-1/6'
'-x+y+2/3, y+1/3, z-1/6'
'x+2/3, x-y+1/3, z-1/6'
'-x+1/3, -y+2/3, -z+2/3'
'y+1/3, -x+y+2/3, -z+2/3'
'x-y+1/3, x+2/3, -z+2/3'
'-y+1/3, -x+2/3, z+1/6'
'-x+y+1/3, y+2/3, z+1/6'
'x+1/3, x-y+2/3, z+1/6'

loop_
_atom_site_label
_atom_site_type_symbol
_atom_site_fract_x
_atom_site_fract_y
_atom_site_fract_z
_atom_site_U_iso_or_equiv
_atom_site_adp_type
_atom_site_occupancy
_atom_site_symmetry_multiplicity
_atom_site_calc_flag
_atom_site_refinement_flags
Ti1 Ti 0.6667 0.3333 0.0833 0.02269(18) Uani 1 6 d S
N1 N 0.51191(10) 0.24223(10) 0.067827(17) 0.0249(3) Uani 1 1 d .
C1 C 0.43609(12) 0.13801(12) 0.07498(2) 0.0258(3) Uani 1 1 d .
C2 C 0.31826(12) 0.04692(13) 0.06983(2) 0.0296(3) Uani 1 1 d .
C3 C 0.23786(14) 0.03175(15) 0.05605(3) 0.0370(4) Uani 1 1 d .
H3A H 0.2523(16) 0.0906(16) 0.0468(2) 0.036(5) Uiso 1 1 d .
C4 C 0.12947(15) -0.07354(16) 0.05619(3) 0.0489(5) Uani 1 1 d .
H4A H 0.0732(18) -0.0851(17) 0.0466(3) 0.050(5) Uiso 1 1 d .
C5 C 0.10342(16) -0.16019(17) 0.06906(3) 0.0537(5) Uani 1 1 d .
H5A H 0.029(2) -0.230(2) 0.0681(3) 0.064(7) Uiso 1 1 d .
C6 C 0.18517(17) -0.14817(17) 0.0833 0.0434(6) Uani 1 2 d S
C7 C 0.29008(16) -0.04325(16) 0.0833 0.0329(5) Uani 1 2 d S
C8 C 0.47993(12) 0.28826(12) 0.05192(2) 0.0263(3) Uani 1 1 d .
C9 C 0.45493(13) 0.37638(13) 0.05539(2) 0.0293(3) Uani 1 1 d .
H9A H 0.4563(14) 0.4017(14) 0.0685(2) 0.030(4) Uiso 1 1 d .
C10 C 0.42880(15) 0.42864(15) 0.04050(2) 0.0354(4) Uani 1 1 d .
C11 C 0.42820(15) 0.39060(16) 0.02188(2) 0.0378(4) Uani 1 1 d .
H11A H 0.4127(16) 0.4261(16) 0.0111(3) 0.042(5) Uiso 1 1 d .
C12 C 0.45203(14) 0.30166(15) 0.01808(2) 0.0362(4) Uani 1 1 d .
C13 C 0.47855(13) 0.25080(14) 0.03331(2) 0.0316(3) Uani 1 1 d .
H13A H 0.4968(15) 0.1915(16) 0.0308(2) 0.036(5) Uiso 1 1 d .
C14 C 0.4027(2) 0.52455(18) 0.04483(3) 0.0526(5) Uani 1 1 d .
H14A H 0.3742 0.5435 0.0332 0.079 Uiso 1 1 calc R
H14B H 0.4735 0.5935 0.0492 0.079 Uiso 1 1 calc R
H14C H 0.3433 0.4988 0.0549 0.079 Uiso 1 1 calc R
C15 C 0.4503(2) 0.2621(2) -0.00218(2) 0.0536(5) Uani 1 1 d .
H15A H 0.3902 0.1804 -0.0034 0.080 Uiso 1 1 calc R
H15B H 0.5261 0.2709 -0.0053 0.080 Uiso 1 1 calc R
H15C H 0.4337 0.3092 -0.0110 0.080 Uiso 1 1 calc R
C16 C 0.1023(3) 0.1014(3) 0.00010(6) 0.1052(10) Uani 1 1 d .
H16 H 0.1740 0.1725 0.0004 0.126 Uiso 1 1 calc R

loop_
_atom_site_aniso_label
_atom_site_aniso_U_11
_atom_site_aniso_U_22
_atom_site_aniso_U_33
_atom_site_aniso_U_23
_atom_site_aniso_U_13
_atom_site_aniso_U_12
Ti1 0.0193(2) 0.0193(2) 0.0295(3) 0.000 0.000 0.00965(11)
N1 0.0216(6) 0.0225(6) 0.0313(6) 0.0006(5) -0.0009(5) 0.0116(5)
C1 0.0215(7) 0.0234(7) 0.0336(8) -0.0027(6) -0.0007(6) 0.0120(6)
C2 0.0223(7) 0.0254(7) 0.0400(8) -0.0029(6) -0.0003(6) 0.0112(6)
C3 0.0276(8) 0.0320(8) 0.0486(10) -0.0024(7) -0.0066(7) 0.0129(7)
C4 0.0300(9) 0.0384(10) 0.0696(13) -0.0049(9) -0.0170(9) 0.0106(8)
C5 0.0265(9) 0.0325(9) 0.0858(15) -0.0018(9) -0.0115(9) 0.0026(8)
C6 0.0281(8) 0.0281(8) 0.0662(17) 0.0013(6) -0.0013(6) 0.0081(10)
C7 0.0254(8) 0.0254(8) 0.0459(13) -0.0006(5) 0.0006(5) 0.0111(9)
C8 0.0194(7) 0.0257(7) 0.0318(7) 0.0014(6) -0.0008(5) 0.0099(6)
C9 0.0278(7) 0.0323(8) 0.0310(8) -0.0003(6) -0.0010(6) 0.0176(6)
C10 0.0369(9) 0.0375(9) 0.0373(9) 0.0015(7) -0.0034(7) 0.0226(7)
C11 0.0401(9) 0.0434(9) 0.0343(9) 0.0065(7) -0.0024(7) 0.0241(8)
C12 0.0346(8) 0.0416(9) 0.0305(8) -0.0002(7) 0.0005(7) 0.0177(7)
C13 0.0292(8) 0.0305(8) 0.0366(8) -0.0033(6) -0.0008(6) 0.0160(7)
C14 0.0765(14) 0.0581(12) 0.0481(10) 0.0000(9) -0.0084(10) 0.0523(11)
C15 0.0691(13) 0.0658(13) 0.0337(9) -0.0050(9) -0.0014(9) 0.0396(11)
C16 0.0614(18) 0.0639(18) 0.180(3) -0.002(2) 0.002(2) 0.0240(14)

loop_
_atom_type_symbol
_atom_type_description
_atom_type_scat_dispersion_real
_atom_type_scat_dispersion_imag
_atom_type_scat_source
C C 0.0033 0.0016 'International Tables Vol C Tables 4.2.6.8 and 6.1.1.4'
H H 0.0000 0.0000 'International Tables Vol C Tables 4.2.6.8 and 6.1.1.4'
N N 0.0061 0.0033 'International Tables Vol C Tables 4.2.6.8 and 6.1.1.4'
Ti Ti 0.2776 0.4457 'International Tables Vol C Tables 4.2.6.8 and 6.1.1.4'

loop_
_geom_angle_atom_site_label_1
_geom_angle_atom_site_label_2
_geom_angle_atom_site_label_3
_geom_angle
_geom_angle_site_symmetry_1
_geom_angle_site_symmetry_3
N1 Ti1 N1 95.74(4) 17_554 16_544
N1 Ti1 N1 95.74(4) 17_554 18_654
N1 Ti1 N1 95.74(4) 16_544 18_654
N1 Ti1 N1 92.08(6) 17_554 .
N1 Ti1 N1 77.23(6) 16_544 .
N1 Ti1 N1 169.99(6) 18_654 .
N1 Ti1 N1 169.99(6) 17_554 2_655
N1 Ti1 N1 92.08(6) 16_544 2_655
N1 Ti1 N1 77.23(6) 18_654 2_655
N1 Ti1 N1 95.73(4) . 2_655
N1 Ti1 N1 77.23(6) 17_554 3_665
N1 Ti1 N1 169.99(6) 16_544 3_665
N1 Ti1 N1 92.08(6) 18_654 3_665
N1 Ti1 N1 95.73(4) . 3_665
N1 Ti1 N1 95.73(4) 2_655 3_665
C1 N1 C8 120.06(11) . .
C1 N1 Ti1 114.92(9) . .
C8 N1 Ti1 124.71(9) . .
N1 C1 C1 116.46(8) . 16_544
N1 C1 C2 134.83(13) . .
C1 C1 C2 108.70(8) 16_544 .
C3 C2 C7 118.78(15) . .
C3 C2 C1 136.30(15) . .
C7 C2 C1 104.91(13) . .
C2 C3 C4 118.11(17) . .
C5 C4 C3 122.80(18) . .
C4 C5 C6 120.59(18) . .
C7 C6 C5 116.01(12) . .
C7 C6 C5 116.01(12) . 16_544
C5 C6 C5 128.0(2) . 16_544
C6 C7 C2 123.69(9) . 16_544
C6 C7 C2 123.68(9) . .
C2 C7 C2 112.64(19) 16_544 .
C13 C8 C9 119.99(14) . .
C13 C8 N1 121.66(13) . .
C9 C8 N1 118.28(13) . .
C10 C9 C8 121.21(15) . .
C9 C10 C11 118.22(15) . .
C9 C10 C14 119.66(15) . .
C11 C10 C14 122.12(15) . .
C10 C11 C12 121.55(15) . .
C11 C12 C13 119.13(15) . .
C11 C12 C15 120.36(16) . .
C13 C12 C15 120.51(16) . .
C8 C13 C12 119.90(14) . .
C16 C16 C16 119.990(17) 20 21

loop_
_geom_bond_atom_site_label_1
_geom_bond_atom_site_label_2
_geom_bond_distance
_geom_bond_site_symmetry_2
Ti1 N1 2.0939(11) 17_554
Ti1 N1 2.0940(11) 16_544
Ti1 N1 2.0940(11) 18_654
Ti1 N1 2.0941(11) .
Ti1 N1 2.0941(11) 2_655
Ti1 N1 2.0942(11) 3_665
N1 C1 1.3386(18) .
N1 C8 1.4312(18) .
C1 C1 1.420(3) 16_544
C1 C2 1.4687(19) .
C2 C3 1.376(2) .
C2 C7 1.4206(19) .
C3 C4 1.423(2) .
C4 C5 1.363(3) .
C5 C6 1.423(2) .
C6 C7 1.396(3) .
C6 C5 1.423(2) 16_544
C7 C2 1.4203(19) 16_544
C8 C13 1.387(2) .
C8 C9 1.391(2) .
C9 C10 1.388(2) .
C10 C11 1.392(2) .
C10 C14 1.512(2) .
C11 C12 1.396(2) .
C12 C13 1.396(2) .
C12 C15 1.504(2) .
C16 C16 1.356(3) 20
C16 C16 1.356(3) 21
